data_5000054
loop_
_publ_author_name
'Hatada, M.'
'Jancarik, J.'
'Graves, B.'
'Kim, Sung-Hou'

_publ_section_title
;
 Crystal structure of aspartame, a peptide sweetener
;
_journal_issue 14
_journal_name_full 'Journal of the American Chemical Society'
_journal_page_first 4279
_journal_page_last 4282
_journal_paper_doi 10.1021/ja00300a034
_journal_volume 107
_journal_year 1985
_chemical_formula_sum 'C14 H19 N2 O5.5'
_space_group_IT_number 76
_symmetry_cell_setting tetragonal
_symmetry_Int_Tables_number 76
_symmetry_space_group_name_Hall 'P 4w'
_symmetry_space_group_name_H-M 'P 41'
_cell_angle_alpha 90
_cell_angle_beta 90
_cell_angle_gamma 90
_cell_formula_units_Z 4
_cell_length_a 17.685(5)
_cell_length_b 17.685(5)
_cell_length_c 4.919(2)
_cod_database_code 5000054

loop_
_symmetry_equiv_pos_site_id
_symmetry_equiv_pos_as_xyz
1 x,y,z
2 -y,x,1/4+z
3 -x,-y,1/2+z
4 y,-x,3/4+z

loop_
_atom_site_label
_atom_site_type_symbol
_atom_site_fract_x
_atom_site_fract_y
_atom_site_fract_z
N1 N 0.1630(2) -0.0488(2) 0.2983(15)
C1 C 0.2329(3) -0.0330(3) 0.1434(14)
C2 C 0.2400(3) 0.0513(3) 0.0765(13)
C3 C 0.1843(3) 0.0789(4) -0.1400(16)
O1 O 0.1373(2) 0.0326(2) -0.2257(14)
O2 O 0.1904(2) 0.1438(3) -0.2245(15)
C4 C 0.3001(3) -0.0589(3) 0.3065(18)
O3 O 0.2991(2) -0.0580(2) 0.5587(13)
N2 N 0.3587(3) -0.0824(3) 0.1632(15)
C5 C 0.4275(3) -0.1110(3) 0.2943(17)
C6 C 0.4162(3) -0.1918(3) 0.4005(19)
C7 C 0.3244(4) -0.2593(4) 0.0916(22)
C8 C 0.3080(6) -0.3105(6) -0.1140(24)
C9 C 0.3653(8) -0.3546(5) -0.2202(26)
C10 C 0.4388(6) -0.3467(5) -0.1313(24)
C11 C 0.4557(4) -0.2927(4) 0.0709(23)
C12 C 0.3984(4) -0.2491(3) 0.184(2)
C13 C 0.4919(4) -0.1028(4) 0.1017(19)
O4 O 0.4894(2) -0.0711(3) -0.1132(14)
O5 O 0.5543(2) -0.1348(2) 0.1984(14)
C14 C 0.6200(3) -0.1312(4) 0.0267(22)
O6? O 0.0142(12) -0.0142(12) 0.013(17)
H1 H 0.11260 -0.04250 0.17130
H2 H 0.15700 -0.11180 0.34560
H3 H 0.16020 -0.01370 0.43330
H4 H 0.22930 -0.06290 -0.01830
H5 H 0.29120 0.05640 -0.03190
H6 H 0.22790 0.07110 0.22820
H7 H 0.36180 -0.08570 -0.02070
H8 H 0.44090 -0.06350 0.44090
H9 H 0.36760 -0.18930 0.52390
H10 H 0.46100 -0.20520 0.47970
H11 H 0.28180 -0.22710 0.15960
H12 H 0.25770 -0.31830 -0.19950
H13 H 0.34650 -0.39610 -0.35070
H14 H 0.48150 -0.38430 -0.16140
H15 H 0.50860 -0.27600 0.09320
H16 H 0.65360 -0.08630 0.04620
H17 H 0.65690 -0.15690 0.11660
H18 H 0.61480 -0.14570 -0.11190

loop_
_atom_type_symbol
_atom_type_radius_bond
C 0.68
H 0.23
N 0.68
O 0.68
